data_2226027
loop_
_publ_author_name
'Zhou, Wen-Jun'
'Jiang, Yin-Zhi'
'Zou, Yang'

_publ_section_title
;
 (2-{[2-Carboxylato-1-(4-chlorophenyl)ethyl]iminomethyl}phenolato-\k^3^<i>O</i>,<i>N</i>,<i>O</i>')(1<i>H</i>-imidazole-\k<i>N</i>^3^)copper(II)
 monohydrate
;
_journal_coeditor_code XU2751
_journal_issue 5
_journal_name_full 'Acta Crystallographica Section E'
_journal_page_first m579
_journal_page_last m580
_journal_paper_doi 10.1107/S1600536810014765
_journal_volume 66
_journal_year 2010
_chemical_formula_iupac '[Cu (C16 H12 Cl N O3) (C3 H4 N2)], H2 O'
_chemical_formula_moiety 'C19 H16 Cl Cu N3 O3, H2 O'
_chemical_formula_sum 'C19 H18 Cl Cu N3 O4'
_chemical_formula_weight 451.35
_chemical_name_systematic
;
(2-{[2-Carboxylato-1-(4-chlorophenyl)ethyl]iminomethyl}phenolato-
\k^3^<i>O</i>,<i>N</i>,<i>O</i>')(1<i>H</i>-imidazole-\k<i>N</i>^3^)copper(II)
monohydrate
;
_space_group_IT_number 15
_symmetry_cell_setting monoclinic
_symmetry_space_group_name_Hall '-C 2yc'
_symmetry_space_group_name_H-M 'C 1 2/c 1'
_atom_sites_solution_hydrogens geom
_atom_sites_solution_primary direct
_atom_sites_solution_secondary difmap
_audit_creation_method SHELXL-97
_cell_angle_alpha 90.00
_cell_angle_beta 96.880(10)
_cell_angle_gamma 90.00
_cell_formula_units_Z 8
_cell_length_a 23.8840(10)
_cell_length_b 4.9440(10)
_cell_length_c 32.0080(10)
_cell_measurement_reflns_used 3298
_cell_measurement_temperature 296(2)
_cell_measurement_theta_max 27.48
_cell_measurement_theta_min 1.72
_cell_volume 3752.4(8)
_computing_cell_refinement 'SAINT (Bruker, 2003)'
_computing_data_collection 'SMART (Bruker, 2003)'
_computing_data_reduction 'SAINT (Bruker, 2003)'
_computing_molecular_graphics 'SHELXTL (Sheldrick, 2008)'
_computing_publication_material 'SHELXTL (Sheldrick, 2008)'
_computing_structure_refinement 'SHELXTL (Sheldrick, 2008)'
_computing_structure_solution 'SHELXTL (Sheldrick, 2008)'
_diffrn_ambient_temperature 296(2)
_diffrn_measured_fraction_theta_full 0.997
_diffrn_measured_fraction_theta_max 0.997
_diffrn_measurement_device_type 'Bruker SMART CCD'
_diffrn_measurement_method '\f and \w scans'
_diffrn_radiation_monochromator graphite
_diffrn_radiation_source 'fine-focus sealed tube'
_diffrn_radiation_type MoK\a
_diffrn_radiation_wavelength 0.71073
_diffrn_reflns_av_R_equivalents 0.0351
_diffrn_reflns_av_sigmaI/netI 0.0352
_diffrn_reflns_limit_h_max 30
_diffrn_reflns_limit_h_min -30
_diffrn_reflns_limit_k_max 6
_diffrn_reflns_limit_k_min -6
_diffrn_reflns_limit_l_max 41
_diffrn_reflns_limit_l_min -41
_diffrn_reflns_number 18085
_diffrn_reflns_theta_full 27.48
_diffrn_reflns_theta_max 27.48
_diffrn_reflns_theta_min 1.72
_diffrn_standards_number 0
_exptl_absorpt_coefficient_mu 1.338
_exptl_absorpt_correction_T_max 0.8245
_exptl_absorpt_correction_T_min 0.7757
_exptl_absorpt_correction_type multi-scan
_exptl_absorpt_process_details '(SADABS; Bruker, 2003)'
_exptl_crystal_colour 'dark green'
_exptl_crystal_density_diffrn 1.598
_exptl_crystal_density_method 'not measured'
_exptl_crystal_description block
_exptl_crystal_F_000 1848
_exptl_crystal_size_max 0.20
_exptl_crystal_size_mid 0.20
_exptl_crystal_size_min 0.15
_refine_diff_density_max 0.332
_refine_diff_density_min -0.295
_refine_ls_extinction_method none
_refine_ls_goodness_of_fit_ref 1.043
_refine_ls_hydrogen_treatment constr
_refine_ls_matrix_type full
_refine_ls_number_parameters 253
_refine_ls_number_reflns 4310
_refine_ls_number_restraints 0
_refine_ls_restrained_S_all 1.043
_refine_ls_R_factor_all 0.0522
_refine_ls_R_factor_gt 0.0352
_refine_ls_shift/su_max 0.000
_refine_ls_shift/su_mean 0.000
_refine_ls_structure_factor_coef Fsqd
_refine_ls_weighting_details 'calc w=1/[\s^2^(Fo^2^)+(0.0381P)^2^+2.3614P] where P=(Fo^2^+2Fc^2^)/3'
_refine_ls_weighting_scheme calc
_refine_ls_wR_factor_gt 0.0800
_refine_ls_wR_factor_ref 0.0872
_reflns_number_gt 3298
_reflns_number_total 4310
_reflns_threshold_expression I>2sigma(I)
_cod_data_source_file xu2751.cif
_cod_data_source_block I
_cod_depositor_comments
;
The following automatic conversions were performed:
'_symmetry_cell_setting' value 'Monoclinic' changed to 'monoclinic'
according to '/home/saulius/struct/CIF-dictionaries/cif_core.dic'
dictionary named 'cif_core.dic' version 2.4.1 from 2010-06-29.

Automatic conversion script
Id: cif_fix_enum 1527 2010-12-29 10:47:43Z saulius 
;
_cod_original_sg_symbol_H-M 'C 2/c'
_cod_database_code 2226027
_cod_database_fobs_code 2226027

loop_
_symmetry_equiv_pos_as_xyz
'x, y, z'
'-x, y, -z+1/2'
'x+1/2, y+1/2, z'
'-x+1/2, y+1/2, -z+1/2'
'-x, -y, -z'
'x, -y, z-1/2'
'-x+1/2, -y+1/2, -z'
'x+1/2, -y+1/2, z-1/2'

loop_
_atom_site_type_symbol
_atom_site_label
_atom_site_fract_x
_atom_site_fract_y
_atom_site_fract_z
_atom_site_U_iso_or_equiv
_atom_site_adp_type
_atom_site_calc_flag
_atom_site_refinement_flags
_atom_site_occupancy
_atom_site_disorder_assembly
_atom_site_disorder_group
Cu Cu1 0.257392(11) 0.70003(6) 0.103939(8) 0.03102(10) Uani d . 1 . .
Cl Cl1 -0.00394(3) 1.30201(17) 0.18252(3) 0.0645(2) Uani d . 1 . .
N N1 0.20142(7) 0.4707(4) 0.12667(6) 0.0301(4) Uani d . 1 . .
N N2 0.31243(7) 0.9444(4) 0.08174(6) 0.0332(4) Uani d . 1 . .
N N3 0.34883(9) 1.2624(4) 0.04560(7) 0.0414(5) Uani d . 1 . .
H H3A 0.3513 1.3915 0.0279 0.050 Uiso calc R 1 . .
O O1 0.31821(6) 0.5542(4) 0.14014(5) 0.0406(4) Uani d . 1 . .
O O2 0.13208(7) 0.8259(4) 0.00906(5) 0.0425(4) Uani d . 1 . .
O O3 0.20152(7) 0.8490(4) 0.06065(5) 0.0436(4) Uani d . 1 . .
C C1 0.31811(10) 0.3666(5) 0.16842(7) 0.0351(5) Uani d . 1 . .
C C2 0.36998(10) 0.2833(6) 0.19110(8) 0.0439(6) Uani d . 1 . .
H H2 0.4033 0.3671 0.1858 0.053 Uiso calc R 1 . .
C C3 0.37183(11) 0.0827(6) 0.22041(7) 0.0447(6) Uani d . 1 . .
H H3 0.4065 0.0316 0.2346 0.054 Uiso calc R 1 . .
C C4 0.32307(11) -0.0477(6) 0.22958(8) 0.0462(7) Uani d . 1 . .
H H4 0.3250 -0.1838 0.2498 0.055 Uiso calc R 1 . .
C C5 0.27261(10) 0.0272(5) 0.20854(7) 0.0409(6) Uani d . 1 . .
H H5 0.2400 -0.0594 0.2146 0.049 Uiso calc R 1 . .
C C6 0.26851(10) 0.2331(5) 0.17774(7) 0.0329(5) Uani d . 1 . .
C C7 0.21439(10) 0.2914(5) 0.15579(7) 0.0335(5) Uani d . 1 . .
H H7 0.1846 0.1879 0.1633 0.040 Uiso calc R 1 . .
C C8 0.14124(9) 0.4717(5) 0.10794(7) 0.0308(5) Uani d . 1 . .
H H8 0.1251 0.2993 0.1157 0.037 Uiso calc R 1 . .
C C9 0.10709(9) 0.6933(5) 0.12577(7) 0.0313(5) Uani d . 1 . .
C C10 0.11509(10) 0.7554(5) 0.16848(8) 0.0383(6) Uani d . 1 . .
H H10 0.1440 0.6701 0.1857 0.046 Uiso calc R 1 . .
C C11 0.08136(10) 0.9405(6) 0.18610(8) 0.0433(6) Uani d . 1 . .
H H11 0.0875 0.9788 0.2147 0.052 Uiso calc R 1 . .
C C12 0.03856(10) 1.0673(5) 0.16069(8) 0.0426(6) Uani d . 1 . .
C C13 0.02920(10) 1.0118(5) 0.11820(8) 0.0431(6) Uani d . 1 . .
H H13 0.0003 1.0987 0.1013 0.052 Uiso calc R 1 . .
C C14 0.06307(9) 0.8260(5) 0.10105(8) 0.0387(6) Uani d . 1 . .
H H14 0.0565 0.7881 0.0724 0.046 Uiso calc R 1 . .
C C15 0.13857(9) 0.4720(5) 0.05973(7) 0.0331(5) Uani d . 1 . .
H H15A 0.1617 0.3250 0.0513 0.040 Uiso calc R 1 . .
H H15B 0.1000 0.4373 0.0477 0.040 Uiso calc R 1 . .
C C16 0.15803(9) 0.7320(5) 0.04156(7) 0.0325(5) Uani d . 1 . .
C C17 0.30207(10) 1.1329(5) 0.05273(7) 0.0385(6) Uani d . 1 . .
H H17 0.2664 1.1707 0.0389 0.046 Uiso calc R 1 . .
C C18 0.39202(11) 1.1523(6) 0.07154(8) 0.0487(7) Uani d . 1 . .
H H18 0.4298 1.2016 0.0735 0.058 Uiso calc R 1 . .
C C19 0.36968(9) 0.9583(6) 0.09385(8) 0.0408(6) Uani d . 1 . .
H H19 0.3897 0.8504 0.1142 0.049 Uiso calc R 1 . .
O O1W 0.48323(8) 0.7498(5) 0.01584(7) 0.0703(6) Uani d . 1 . .
H H1W 0.4469 0.7337 0.0159 0.084 Uiso d R 1 . .
H H2W1 0.4959 0.8883 0.0066 0.084 Uiso d PR 0.50 . .
H H2W2 0.4987 0.6209 0.0050 0.084 Uiso d PR 0.50 . .

loop_
_atom_site_aniso_label
_atom_site_aniso_U_11
_atom_site_aniso_U_22
_atom_site_aniso_U_33
_atom_site_aniso_U_12
_atom_site_aniso_U_13
_atom_site_aniso_U_23
Cu1 0.02878(15) 0.03081(17) 0.03347(16) -0.00405(12) 0.00374(11) 0.00462(13)
Cl1 0.0498(4) 0.0640(5) 0.0836(6) 0.0023(4) 0.0240(4) -0.0184(4)
N1 0.0281(9) 0.0298(11) 0.0323(10) -0.0028(8) 0.0034(8) 0.0038(9)
N2 0.0315(10) 0.0363(12) 0.0314(10) -0.0053(9) 0.0027(8) 0.0040(9)
N3 0.0459(12) 0.0394(13) 0.0399(11) -0.0119(10) 0.0094(9) 0.0071(10)
O1 0.0320(8) 0.0453(11) 0.0439(10) -0.0041(8) 0.0017(7) 0.0127(9)
O2 0.0417(9) 0.0455(11) 0.0387(9) -0.0073(8) -0.0022(8) 0.0123(8)
O3 0.0362(9) 0.0392(11) 0.0525(10) -0.0121(8) -0.0064(8) 0.0160(9)
C1 0.0399(13) 0.0362(14) 0.0290(12) 0.0020(11) 0.0040(10) -0.0005(11)
C2 0.0349(13) 0.0546(18) 0.0418(14) 0.0031(12) 0.0025(11) 0.0028(13)
C3 0.0447(14) 0.0524(17) 0.0354(13) 0.0139(13) -0.0020(11) 0.0034(13)
C4 0.0584(16) 0.0458(17) 0.0340(13) 0.0074(14) 0.0034(12) 0.0102(12)
C5 0.0450(14) 0.0396(15) 0.0381(13) -0.0007(12) 0.0050(11) 0.0069(12)
C6 0.0354(12) 0.0322(13) 0.0310(12) 0.0030(10) 0.0044(9) 0.0014(10)
C7 0.0341(12) 0.0310(13) 0.0364(12) -0.0047(11) 0.0081(10) 0.0022(11)
C8 0.0276(11) 0.0297(12) 0.0349(12) -0.0080(10) 0.0026(9) 0.0058(10)
C9 0.0271(11) 0.0332(13) 0.0340(12) -0.0093(10) 0.0043(9) 0.0028(11)
C10 0.0343(12) 0.0436(16) 0.0366(13) -0.0048(11) 0.0023(10) 0.0048(11)
C11 0.0448(14) 0.0499(17) 0.0359(13) -0.0082(13) 0.0076(11) -0.0029(13)
C12 0.0344(12) 0.0404(15) 0.0552(16) -0.0069(12) 0.0152(11) -0.0048(13)
C13 0.0293(12) 0.0477(16) 0.0508(15) -0.0029(12) -0.0009(11) 0.0003(13)
C14 0.0329(12) 0.0457(16) 0.0367(13) -0.0029(12) 0.0003(10) -0.0016(12)
C15 0.0348(12) 0.0282(13) 0.0355(12) -0.0060(10) 0.0009(10) -0.0003(11)
C16 0.0325(11) 0.0325(13) 0.0332(12) -0.0026(10) 0.0073(10) 0.0018(10)
C17 0.0354(12) 0.0422(15) 0.0381(13) -0.0083(11) 0.0046(10) 0.0050(12)
C18 0.0370(13) 0.0574(19) 0.0522(16) -0.0136(13) 0.0069(12) 0.0030(14)
C19 0.0319(12) 0.0470(16) 0.0425(14) -0.0066(11) 0.0004(10) 0.0069(12)
O1W 0.0450(11) 0.0803(16) 0.0830(15) -0.0032(11) -0.0032(11) 0.0025(12)

loop_
_atom_type_symbol
_atom_type_description
_atom_type_scat_dispersion_real
_atom_type_scat_dispersion_imag
_atom_type_scat_source
C C 0.0033 0.0016 'International Tables Vol C Tables 4.2.6.8 and 6.1.1.4'
H H 0.0000 0.0000 'International Tables Vol C Tables 4.2.6.8 and 6.1.1.4'
N N 0.0061 0.0033 'International Tables Vol C Tables 4.2.6.8 and 6.1.1.4'
O O 0.0106 0.0060 'International Tables Vol C Tables 4.2.6.8 and 6.1.1.4'
Cu Cu 0.3201 1.2651 'International Tables Vol C Tables 4.2.6.8 and 6.1.1.4'
Cl Cl 0.1484 0.1585 'International Tables Vol C Tables 4.2.6.8 and 6.1.1.4'

loop_
_geom_angle_atom_site_label_1
_geom_angle_atom_site_label_2
_geom_angle_atom_site_label_3
_geom_angle_site_symmetry_1
_geom_angle_site_symmetry_3
_geom_angle
_geom_angle_publ_flag
O1 Cu1 O3 . . 172.18(7) ?
O1 Cu1 N1 . . 93.45(7) ?
O3 Cu1 N1 . . 92.47(7) ?
O1 Cu1 N2 . . 87.61(7) ?
O3 Cu1 N2 . . 86.66(7) ?
N1 Cu1 N2 . . 177.75(8) ?
C7 N1 C8 . . 115.30(18) ?
C7 N1 Cu1 . . 123.22(15) ?
C8 N1 Cu1 . . 121.16(14) ?
C17 N2 C19 . . 105.0(2) ?
C17 N2 Cu1 . . 127.44(16) ?
C19 N2 Cu1 . . 127.53(16) ?
C17 N3 C18 . . 107.1(2) ?
C17 N3 H3A . . 126.5 ?
C18 N3 H3A . . 126.5 ?
C1 O1 Cu1 . . 129.47(15) ?
C16 O3 Cu1 . . 128.07(16) ?
O1 C1 C6 . . 123.5(2) ?
O1 C1 C2 . . 119.3(2) ?
C6 C1 C2 . . 117.2(2) ?
C3 C2 C1 . . 121.2(2) ?
C3 C2 H2 . . 119.4 ?
C1 C2 H2 . . 119.4 ?
C2 C3 C4 . . 121.5(2) ?
C2 C3 H3 . . 119.2 ?
C4 C3 H3 . . 119.2 ?
C5 C4 C3 . . 118.9(2) ?
C5 C4 H4 . . 120.5 ?
C3 C4 H4 . . 120.5 ?
C4 C5 C6 . . 121.7(2) ?
C4 C5 H5 . . 119.2 ?
C6 C5 H5 . . 119.2 ?
C5 C6 C1 . . 119.5(2) ?
C5 C6 C7 . . 118.2(2) ?
C1 C6 C7 . . 122.2(2) ?
N1 C7 C6 . . 128.1(2) ?
N1 C7 H7 . . 115.9 ?
C6 C7 H7 . . 115.9 ?
N1 C8 C9 . . 112.78(18) ?
N1 C8 C15 . . 109.03(17) ?
C9 C8 C15 . . 114.66(19) ?
N1 C8 H8 . . 106.6 ?
C9 C8 H8 . . 106.6 ?
C15 C8 H8 . . 106.6 ?
C10 C9 C14 . . 117.2(2) ?
C10 C9 C8 . . 120.8(2) ?
C14 C9 C8 . . 121.8(2) ?
C11 C10 C9 . . 121.9(2) ?
C11 C10 H10 . . 119.1 ?
C9 C10 H10 . . 119.1 ?
C12 C11 C10 . . 119.2(2) ?
C12 C11 H11 . . 120.4 ?
C10 C11 H11 . . 120.4 ?
C11 C12 C13 . . 120.8(2) ?
C11 C12 Cl1 . . 119.5(2) ?
C13 C12 Cl1 . . 119.6(2) ?
C12 C13 C14 . . 119.4(2) ?
C12 C13 H13 . . 120.3 ?
C14 C13 H13 . . 120.3 ?
C13 C14 C9 . . 121.5(2) ?
C13 C14 H14 . . 119.2 ?
C9 C14 H14 . . 119.2 ?
C16 C15 C8 . . 114.26(19) ?
C16 C15 H15A . . 108.7 ?
C8 C15 H15A . . 108.7 ?
C16 C15 H15B . . 108.7 ?
C8 C15 H15B . . 108.7 ?
H15A C15 H15B . . 107.6 ?
O2 C16 O3 . . 122.0(2) ?
O2 C16 C15 . . 119.9(2) ?
O3 C16 C15 . . 118.1(2) ?
N2 C17 N3 . . 111.7(2) ?
N2 C17 H17 . . 124.1 ?
N3 C17 H17 . . 124.1 ?
C19 C18 N3 . . 106.9(2) ?
C19 C18 H18 . . 126.6 ?
N3 C18 H18 . . 126.6 ?
C18 C19 N2 . . 109.3(2) ?
C18 C19 H19 . . 125.4 ?
N2 C19 H19 . . 125.4 ?
H1W O1W H2W1 . . 119.3 ?
H1W O1W H2W2 . . 115.1 ?
H2W1 O1W H2W2 . . 106.8 ?

loop_
_geom_bond_atom_site_label_1
_geom_bond_atom_site_label_2
_geom_bond_site_symmetry_2
_geom_bond_distance
_geom_bond_publ_flag
Cu1 O1 . 1.8894(16) y
Cu1 O3 . 1.9494(16) y
Cu1 N1 . 1.9582(18) y
Cu1 N2 . 1.9789(18) y
Cl1 C12 . 1.742(3) ?
N1 C7 . 1.297(3) ?
N1 C8 . 1.489(3) ?
N2 C17 . 1.318(3) ?
N2 C19 . 1.378(3) ?
N3 C17 . 1.331(3) ?
N3 C18 . 1.358(3) ?
N3 H3A . 0.8600 ?
O1 C1 . 1.296(3) ?
O2 C16 . 1.236(3) ?
O3 C16 . 1.278(3) ?
C1 C6 . 1.419(3) ?
C1 C2 . 1.420(3) ?
C2 C3 . 1.362(4) ?
C2 H2 . 0.9300 ?
C3 C4 . 1.393(4) ?
C3 H3 . 0.9300 ?
C4 C5 . 1.360(3) ?
C4 H4 . 0.9300 ?
C5 C6 . 1.412(3) ?
C5 H5 . 0.9300 ?
C6 C7 . 1.425(3) ?
C7 H7 . 0.9300 ?
C8 C9 . 1.518(3) ?
C8 C15 . 1.537(3) ?
C8 H8 . 0.9800 ?
C9 C10 . 1.392(3) ?
C9 C14 . 1.401(3) ?
C10 C11 . 1.383(3) ?
C10 H10 . 0.9300 ?
C11 C12 . 1.379(3) ?
C11 H11 . 0.9300 ?
C12 C13 . 1.379(3) ?
C13 C14 . 1.381(3) ?
C13 H13 . 0.9300 ?
C14 H14 . 0.9300 ?
C15 C16 . 1.507(3) ?
C15 H15A . 0.9700 ?
C15 H15B . 0.9700 ?
C17 H17 . 0.9300 ?
C18 C19 . 1.344(3) ?
C18 H18 . 0.9300 ?
C19 H19 . 0.9300 ?
O1W H1W . 0.8709 ?
O1W H2W1 . 0.8180 ?
O1W H2W2 . 0.8325 ?

loop_
_geom_hbond_atom_site_label_D
_geom_hbond_atom_site_label_H
_geom_hbond_atom_site_label_A
_geom_hbond_site_symmetry_A
_geom_hbond_distance_DH
_geom_hbond_distance_HA
_geom_hbond_distance_DA
_geom_hbond_angle_DHA
O1W H1W O2 7_565 0.87 1.98 2.799(3) 155.8
O1W H2W1 O1W 5_675 0.82 2.01 2.826(4) 172.3
O1W H2W2 O1W 5_665 0.83 2.02 2.822(5) 163.2
N3 H3A O2 7_575 0.86 1.90 2.758(3) 171.8
